data_2231964
loop_
_publ_author_name
'Li, Zhengyi'
'Zhou, Beibei'
'Chen, Liang'
'Ge, Ling'
'Sun, Xiaoqiang'

_publ_section_title
;
 <i>rac</i>-3,9-Bis(3-chlorophenyl)-2,4,8,10-tetraoxaspiro[5.5]undecane
;
_journal_coeditor_code KP2345
_journal_issue 10
_journal_name_full 'Acta Crystallographica Section E'
_journal_page_first o2672
_journal_paper_doi 10.1107/S1600536811037172
_journal_volume 67
_journal_year 2011
_chemical_formula_iupac 'C19 H18 Cl2 O4'
_chemical_formula_moiety 'C19 H18 Cl2 O4'
_chemical_formula_sum 'C19 H18 Cl2 O4'
_chemical_formula_weight 381.23
_chemical_melting_point 397
_chemical_name_systematic
;
<i>rac</i>-3,9-Bis(3-chlorophenyl)-2,4,8,10-tetraoxaspiro[5.5]undecane
;
_space_group_IT_number 14
_symmetry_cell_setting monoclinic
_symmetry_space_group_name_Hall '-P 2ybc'
_symmetry_space_group_name_H-M 'P 1 21/c 1'
_atom_sites_solution_hydrogens geom
_atom_sites_solution_primary direct
_atom_sites_solution_secondary difmap
_audit_creation_method SHELXL-97
_cell_angle_alpha 90.00
_cell_angle_beta 92.865(2)
_cell_angle_gamma 90.00
_cell_formula_units_Z 4
_cell_length_a 13.0924(13)
_cell_length_b 5.8473(6)
_cell_length_c 23.061(2)
_cell_measurement_reflns_used 5568
_cell_measurement_temperature 296(2)
_cell_measurement_theta_max 30.21
_cell_measurement_theta_min 2.41
_cell_volume 1763.2(3)
_computing_cell_refinement 'SAINT (Bruker, 2000)'
_computing_data_collection 'APEX2 (Bruker, 2000)'
_computing_data_reduction 'SAINT (Bruker, 2000)'
_computing_molecular_graphics 'SHELXTL (Sheldrick, 2008)'
_computing_publication_material 'SHELXTL (Sheldrick, 2008)'
_computing_structure_refinement 'SHELXTL (Sheldrick, 2008)'
_computing_structure_solution 'SHELXTL (Sheldrick, 2008)'
_diffrn_ambient_temperature 296(2)
_diffrn_measured_fraction_theta_full 0.997
_diffrn_measured_fraction_theta_max 0.997
_diffrn_measurement_device_type 'Bruker APEXII CCD'
_diffrn_measurement_method '\f and \w'
_diffrn_radiation_monochromator graphite
_diffrn_radiation_source 'fine-focus sealed tube'
_diffrn_radiation_type MoK\a
_diffrn_radiation_wavelength 0.71073
_diffrn_reflns_av_R_equivalents 0.0435
_diffrn_reflns_av_sigmaI/netI 0.0390
_diffrn_reflns_limit_h_max 15
_diffrn_reflns_limit_h_min -15
_diffrn_reflns_limit_k_max 6
_diffrn_reflns_limit_k_min -6
_diffrn_reflns_limit_l_max 23
_diffrn_reflns_limit_l_min -27
_diffrn_reflns_number 9216
_diffrn_reflns_theta_full 24.99
_diffrn_reflns_theta_max 24.99
_diffrn_reflns_theta_min 1.56
_exptl_absorpt_coefficient_mu 0.389
_exptl_absorpt_correction_T_max 0.9262
_exptl_absorpt_correction_T_min 0.8922
_exptl_absorpt_correction_type multi-scan
_exptl_absorpt_process_details '(SADABS; Bruker, 2000)'
_exptl_crystal_colour colourless
_exptl_crystal_density_diffrn 1.436
_exptl_crystal_density_method 'not measured'
_exptl_crystal_description PRISM
_exptl_crystal_F_000 792
_exptl_crystal_size_max 0.30
_exptl_crystal_size_mid 0.20
_exptl_crystal_size_min 0.20
_refine_diff_density_max 0.233
_refine_diff_density_min -0.366
_refine_ls_extinction_coef 0.0101(15)
_refine_ls_extinction_expression Fc^*^=kFc[1+0.001xFc^2^\l^3^/sin(2\q)]^-1/4^
_refine_ls_extinction_method 'SHELXTL (Sheldrick, 2008)'
_refine_ls_goodness_of_fit_ref 1.007
_refine_ls_hydrogen_treatment constr
_refine_ls_matrix_type full
_refine_ls_number_parameters 227
_refine_ls_number_reflns 3083
_refine_ls_number_restraints 0
_refine_ls_restrained_S_all 1.007
_refine_ls_R_factor_all 0.0427
_refine_ls_R_factor_gt 0.0341
_refine_ls_shift/su_max 0.001
_refine_ls_shift/su_mean 0.000
_refine_ls_structure_factor_coef Fsqd
_refine_ls_weighting_details 'calc w=1/[\s^2^(Fo^2^)+(0.0450P)^2^+0.5850P] where P=(Fo^2^+2Fc^2^)/3'
_refine_ls_weighting_scheme calc
_refine_ls_wR_factor_gt 0.0874
_refine_ls_wR_factor_ref 0.0914
_reflns_number_gt 2669
_reflns_number_total 3083
_reflns_threshold_expression I>2\s(I)
_cod_data_source_file kp2345.cif
_cod_data_source_block I
_cod_original_sg_symbol_H-M 'P 21/c'
_cod_database_code 2231964
_cod_database_fobs_code 2231964

loop_
_symmetry_equiv_pos_as_xyz
'x, y, z'
'-x, y+1/2, -z+1/2'
'-x, -y, -z'
'x, -y-1/2, z-1/2'

loop_
_atom_site_type_symbol
_atom_site_label
_atom_site_fract_x
_atom_site_fract_y
_atom_site_fract_z
_atom_site_U_iso_or_equiv
_atom_site_adp_type
_atom_site_calc_flag
_atom_site_refinement_flags
_atom_site_occupancy
_atom_site_symmetry_multiplicity
Cl Cl1 1.44666(4) -0.09142(9) 0.42374(2) 0.06281(18) Uani d . 1 1
Cl Cl2 0.60790(4) 0.03575(11) 0.87193(2) 0.0707(2) Uani d . 1 1
C C10 1.00108(11) -0.0663(3) 0.63687(6) 0.0355(3) Uani d . 1 1
C C7 1.18050(11) 0.0270(3) 0.57866(6) 0.0381(4) Uani d . 1 1
H H7 1.2282 -0.0646 0.6032 0.046 Uiso calc R 1 1
C C13 0.81522(11) 0.0410(3) 0.68608(6) 0.0367(3) Uani d . 1 1
H H13 0.7765 -0.0790 0.6650 0.044 Uiso calc R 1 1
C C14 0.74431(11) 0.1662(3) 0.72470(6) 0.0365(3) Uani d . 1 1
C C6 1.23665(11) 0.1316(3) 0.52994(6) 0.0360(3) Uani d . 1 1
C C9 1.08461(12) 0.0975(3) 0.65948(7) 0.0437(4) Uani d . 1 1
H H9A 1.0544 0.2177 0.6820 0.052 Uiso calc R 1 1
H H9B 1.1333 0.0154 0.6848 0.052 Uiso calc R 1 1
C C12 0.91461(12) 0.0658(3) 0.60524(6) 0.0426(4) Uani d . 1 1
H H12A 0.9431 0.1715 0.5779 0.051 Uiso calc R 1 1
H H12B 0.8704 -0.0401 0.5835 0.051 Uiso calc R 1 1
C C19 0.71569(12) 0.0629(3) 0.77554(7) 0.0407(4) Uani d . 1 1
H H19 0.7439 -0.0767 0.7871 0.049 Uiso calc R 1 1
C C18 0.64487(12) 0.1693(3) 0.80883(7) 0.0452(4) Uani d . 1 1
C C1 1.31014(11) -0.0007(3) 0.50473(7) 0.0383(3) Uani d . 1 1
H H1 1.3269 -0.1442 0.5198 0.046 Uiso calc R 1 1
C C11 0.95635(13) -0.2022(3) 0.68599(7) 0.0466(4) Uani d . 1 1
H H11A 0.9156 -0.3274 0.6697 0.056 Uiso calc R 1 1
H H11B 1.0116 -0.2670 0.7103 0.056 Uiso calc R 1 1
C C15 0.70256(13) 0.3758(3) 0.70861(8) 0.0475(4) Uani d . 1 1
H H15 0.7217 0.4465 0.6747 0.057 Uiso calc R 1 1
C C2 1.35834(12) 0.0819(3) 0.45714(7) 0.0413(4) Uani d . 1 1
C C8 1.04953(14) -0.2341(3) 0.59572(8) 0.0479(4) Uani d . 1 1
H H8A 1.0958 -0.3346 0.6178 0.057 Uiso calc R 1 1
H H8B 0.9965 -0.3276 0.5768 0.057 Uiso calc R 1 1
C C3 1.33736(13) 0.2967(3) 0.43493(7) 0.0471(4) Uani d . 1 1
H H3 1.3716 0.3520 0.4035 0.057 Uiso calc R 1 1
C C5 1.21370(13) 0.3469(3) 0.50771(7) 0.0451(4) Uani d . 1 1
H H5 1.1645 0.4368 0.5244 0.054 Uiso calc R 1 1
C C17 0.60229(13) 0.3780(3) 0.79319(8) 0.0533(5) Uani d . 1 1
H H17 0.5546 0.4477 0.8160 0.064 Uiso calc R 1 1
C C4 1.26424(14) 0.4277(3) 0.46054(8) 0.0505(4) Uani d . 1 1
H H4 1.2487 0.5724 0.4459 0.061 Uiso calc R 1 1
C C16 0.63242(14) 0.4803(3) 0.74285(9) 0.0567(5) Uani d . 1 1
H H16 0.6052 0.6216 0.7318 0.068 Uiso calc R 1 1
O O3 0.89369(8) -0.06191(19) 0.72093(4) 0.0415(3) Uani d . 1 1
O O1 1.10447(8) -0.11743(19) 0.55266(5) 0.0421(3) Uani d . 1 1
O O4 0.85569(8) 0.1908(2) 0.64567(4) 0.0429(3) Uani d . 1 1
O O2 1.13674(8) 0.19688(19) 0.61245(5) 0.0441(3) Uani d . 1 1

loop_
_atom_site_aniso_label
_atom_site_aniso_U_11
_atom_site_aniso_U_22
_atom_site_aniso_U_33
_atom_site_aniso_U_12
_atom_site_aniso_U_13
_atom_site_aniso_U_23
Cl1 0.0534(3) 0.0747(4) 0.0629(3) 0.0064(2) 0.0281(2) -0.0002(2)
Cl2 0.0728(3) 0.0869(4) 0.0552(3) -0.0017(3) 0.0312(2) 0.0047(3)
C10 0.0400(8) 0.0339(8) 0.0332(7) 0.0029(6) 0.0077(6) -0.0012(6)
C7 0.0375(8) 0.0435(9) 0.0333(8) 0.0046(7) 0.0032(6) -0.0027(6)
C13 0.0374(8) 0.0396(8) 0.0333(8) -0.0012(6) 0.0030(6) -0.0001(6)
C14 0.0320(7) 0.0410(8) 0.0365(8) -0.0008(6) 0.0015(6) -0.0031(6)
C6 0.0364(8) 0.0403(8) 0.0314(7) -0.0037(6) 0.0015(6) -0.0043(6)
C9 0.0440(8) 0.0575(10) 0.0301(8) -0.0008(8) 0.0061(6) -0.0084(7)
C12 0.0412(8) 0.0578(10) 0.0293(7) 0.0037(7) 0.0056(6) 0.0027(7)
C19 0.0395(8) 0.0414(9) 0.0415(8) -0.0005(7) 0.0050(7) -0.0017(7)
C18 0.0392(8) 0.0554(10) 0.0417(9) -0.0061(8) 0.0099(7) -0.0063(7)
C1 0.0373(8) 0.0393(8) 0.0384(8) -0.0006(7) 0.0029(6) 0.0014(6)
C11 0.0546(10) 0.0402(9) 0.0467(9) 0.0128(8) 0.0180(7) 0.0077(7)
C15 0.0473(9) 0.0479(10) 0.0478(9) 0.0060(8) 0.0067(7) 0.0053(8)
C2 0.0353(8) 0.0496(9) 0.0394(8) -0.0052(7) 0.0057(6) -0.0027(7)
C8 0.0592(10) 0.0354(9) 0.0511(9) -0.0028(8) 0.0229(8) -0.0051(7)
C3 0.0516(9) 0.0505(10) 0.0395(8) -0.0119(8) 0.0049(7) 0.0046(7)
C5 0.0533(9) 0.0393(9) 0.0426(9) 0.0041(7) 0.0032(7) -0.0061(7)
C17 0.0423(9) 0.0600(11) 0.0587(11) 0.0058(8) 0.0130(8) -0.0143(9)
C4 0.0662(11) 0.0379(9) 0.0471(9) -0.0035(8) 0.0004(8) 0.0042(7)
C16 0.0528(10) 0.0491(10) 0.0686(12) 0.0148(9) 0.0065(9) -0.0016(9)
O3 0.0461(6) 0.0455(6) 0.0338(5) 0.0124(5) 0.0106(5) 0.0071(5)
O1 0.0510(6) 0.0384(6) 0.0382(6) -0.0059(5) 0.0149(5) -0.0094(5)
O4 0.0453(6) 0.0475(6) 0.0369(6) 0.0117(5) 0.0112(5) 0.0103(5)
O2 0.0475(6) 0.0464(6) 0.0395(6) -0.0082(5) 0.0139(5) -0.0138(5)

loop_
_atom_type_symbol
_atom_type_description
_atom_type_scat_dispersion_real
_atom_type_scat_dispersion_imag
_atom_type_scat_source
C C 0.0033 0.0016 'International Tables Vol C Tables 4.2.6.8 and 6.1.1.4'
H H 0.0000 0.0000 'International Tables Vol C Tables 4.2.6.8 and 6.1.1.4'
O O 0.0106 0.0060 'International Tables Vol C Tables 4.2.6.8 and 6.1.1.4'
Cl Cl 0.1484 0.1585 'International Tables Vol C Tables 4.2.6.8 and 6.1.1.4'

loop_
_geom_angle_atom_site_label_1
_geom_angle_atom_site_label_2
_geom_angle_atom_site_label_3
_geom_angle
C11 C10 C8 108.33(13)
C11 C10 C9 111.63(14)
C8 C10 C9 107.65(13)
C11 C10 C12 108.41(13)
C8 C10 C12 110.49(13)
C9 C10 C12 110.32(14)
O2 C7 O1 111.08(12)
O2 C7 C6 110.82(13)
O1 C7 C6 106.63(12)
O2 C7 H7 109.4
O1 C7 H7 109.4
C6 C7 H7 109.4
O4 C13 O3 110.93(12)
O4 C13 C14 110.70(12)
O3 C13 C14 108.89(12)
O4 C13 H13 108.8
O3 C13 H13 108.8
C14 C13 H13 108.8
C15 C14 C19 119.48(15)
C15 C14 C13 121.20(14)
C19 C14 C13 119.21(14)
C1 C6 C5 119.62(14)
C1 C6 C7 117.54(14)
C5 C6 C7 122.74(14)
O2 C9 C10 110.88(12)
O2 C9 H9A 109.5
C10 C9 H9A 109.5
O2 C9 H9B 109.5
C10 C9 H9B 109.5
H9A C9 H9B 108.1
O4 C12 C10 110.87(12)
O4 C12 H12A 109.5
C10 C12 H12A 109.5
O4 C12 H12B 109.5
C10 C12 H12B 109.5
H12A C12 H12B 108.1
C18 C19 C14 119.40(15)
C18 C19 H19 120.3
C14 C19 H19 120.3
C19 C18 C17 121.73(16)
C19 C18 Cl2 119.00(14)
C17 C18 Cl2 119.26(13)
C2 C1 C6 119.55(15)
C2 C1 H1 120.2
C6 C1 H1 120.2
O3 C11 C10 111.77(12)
O3 C11 H11A 109.3
C10 C11 H11A 109.3
O3 C11 H11B 109.3
C10 C11 H11B 109.3
H11A C11 H11B 107.9
C16 C15 C14 120.17(16)
C16 C15 H15 119.9
C14 C15 H15 119.9
C3 C2 C1 121.58(15)
C3 C2 Cl1 119.28(12)
C1 C2 Cl1 119.14(13)
O1 C8 C10 111.40(13)
O1 C8 H8A 109.3
C10 C8 H8A 109.3
O1 C8 H8B 109.3
C10 C8 H8B 109.3
H8A C8 H8B 108.0
C2 C3 C4 118.41(15)
C2 C3 H3 120.8
C4 C3 H3 120.8
C4 C5 C6 119.81(16)
C4 C5 H5 120.1
C6 C5 H5 120.1
C16 C17 C18 118.26(16)
C16 C17 H17 120.9
C18 C17 H17 120.9
C3 C4 C5 121.02(16)
C3 C4 H4 119.5
C5 C4 H4 119.5
C17 C16 C15 120.94(17)
C17 C16 H16 119.5
C15 C16 H16 119.5
C13 O3 C11 110.19(12)
C7 O1 C8 111.00(12)
C13 O4 C12 110.26(12)
C7 O2 C9 110.87(12)

loop_
_geom_bond_atom_site_label_1
_geom_bond_atom_site_label_2
_geom_bond_distance
Cl1 C2 1.7456(16)
Cl2 C18 1.7413(17)
C10 C11 1.524(2)
C10 C8 1.525(2)
C10 C9 1.526(2)
C10 C12 1.526(2)
C7 O2 1.4026(18)
C7 O1 1.4153(19)
C7 C6 1.503(2)
C7 H7 0.9800
C13 O4 1.4019(18)
C13 O3 1.4074(18)
C13 C14 1.508(2)
C13 H13 0.9800
C14 C15 1.385(2)
C14 C19 1.387(2)
C6 C1 1.385(2)
C6 C5 1.387(2)
C9 O2 1.4332(19)
C9 H9A 0.9700
C9 H9B 0.9700
C12 O4 1.4388(18)
C12 H12A 0.9700
C12 H12B 0.9700
C19 C18 1.381(2)
C19 H19 0.9300
C18 C17 1.382(3)
C1 C2 1.380(2)
C1 H1 0.9300
C11 O3 1.4356(18)
C11 H11A 0.9700
C11 H11B 0.9700
C15 C16 1.383(2)
C15 H15 0.9300
C2 C3 1.379(2)
C8 O1 1.4285(19)
C8 H8A 0.9700
C8 H8B 0.9700
C3 C4 1.382(2)
C3 H3 0.9300
C5 C4 1.384(2)
C5 H5 0.9300
C17 C16 1.381(3)
C17 H17 0.9300
C4 H4 0.9300
C16 H16 0.9300

loop_
_geom_hbond_atom_site_label_D
_geom_hbond_atom_site_label_H
_geom_hbond_atom_site_label_A
_geom_hbond_site_symmetry_A
_geom_hbond_distance_DH
_geom_hbond_distance_HA
_geom_hbond_distance_DA
_geom_hbond_angle_DHA
_geom_hbond_publ_flag
C12 H12B Cg1 3_756 0.97 2.70 3.632(2) 162.0 yes
C9 H9A O3 2_756 0.97 2.64 3.402(2) 135.4 yes
C11 H11B O3 2_746 0.97 2.61 3.530(2) 157.7 yes

loop_
_geom_torsion_atom_site_label_1
_geom_torsion_atom_site_label_2
_geom_torsion_atom_site_label_3
_geom_torsion_atom_site_label_4
_geom_torsion
O4 C13 C14 C15 19.0(2)
O3 C13 C14 C15 141.19(15)
O4 C13 C14 C19 -164.95(13)
O3 C13 C14 C19 -42.74(18)
O2 C7 C6 C1 159.48(13)
O1 C7 C6 C1 -79.51(16)
O2 C7 C6 C5 -24.2(2)
O1 C7 C6 C5 96.80(17)
C11 C10 C9 O2 170.89(12)
C8 C10 C9 O2 52.13(17)
C12 C10 C9 O2 -68.50(16)
C11 C10 C12 O4 50.16(18)
C8 C10 C12 O4 168.73(13)
C9 C10 C12 O4 -72.36(16)
C15 C14 C19 C18 0.9(2)
C13 C14 C19 C18 -175.20(14)
C14 C19 C18 C17 -0.7(2)
C14 C19 C18 Cl2 178.92(12)
C5 C6 C1 C2 -1.1(2)
C7 C6 C1 C2 175.31(14)
C8 C10 C11 O3 -169.67(13)
C9 C10 C11 O3 71.97(18)
C12 C10 C11 O3 -49.75(18)
C19 C14 C15 C16 -0.4(3)
C13 C14 C15 C16 175.67(16)
C6 C1 C2 C3 2.0(2)
C6 C1 C2 Cl1 -177.16(11)
C11 C10 C8 O1 -172.53(14)
C9 C10 C8 O1 -51.68(18)
C12 C10 C8 O1 68.85(18)
C1 C2 C3 C4 -1.7(2)
Cl1 C2 C3 C4 177.45(13)
C1 C6 C5 C4 0.1(2)
C7 C6 C5 C4 -176.16(15)
C19 C18 C17 C16 -0.1(3)
Cl2 C18 C17 C16 -179.73(15)
C2 C3 C4 C5 0.6(3)
C6 C5 C4 C3 0.2(3)
C18 C17 C16 C15 0.7(3)
C14 C15 C16 C17 -0.4(3)
O4 C13 O3 C11 -63.94(16)
C14 C13 O3 C11 173.99(12)
C10 C11 O3 C13 56.69(18)
O2 C7 O1 C8 -61.88(16)
C6 C7 O1 C8 177.28(12)
C10 C8 O1 C7 57.07(18)
O3 C13 O4 C12 64.98(15)
C14 C13 O4 C12 -174.01(11)
C10 C12 O4 C13 -58.23(16)
O1 C7 O2 C9 62.62(16)
C6 C7 O2 C9 -179.05(12)
C10 C9 O2 C7 -58.53(16)

loop_
_cod_related_entry_id
_cod_related_entry_database
_cod_related_entry_code
1 ChemSpider 2894454
